data_7133935
loop_
_publ_author_name
'Yang, Mei'
'Yuan, Wenke'
'Li, Xiu-Yuan'
'Liu, Bo'
'Zhou, Huifang'

_publ_section_title
;
 Metal-organic framework with pore contraction and modification by
 diethylammonium cations for record SO<sub>2</sub>/CO<sub>2</sub>
 separation.
;
_journal_issue 87
_journal_name_full 'Chemical communications (Cambridge, England)'
_journal_page_first 12754
_journal_page_last 12757
_journal_paper_doi 10.1039/d4cc04382k
_journal_volume 60
_journal_year 2024
_chemical_absolute_configuration unk
_chemical_formula_moiety 'C56 H24 N4 O24 Zn5.5, 2(H O0.5), C4 H12 N, 11.6[H2O], 1.6[H2O], 2.6[H2O]'
_chemical_formula_sum 'C60 H38 N5 O25 Zn5.5'
_chemical_formula_weight 1588.49
_space_group_crystal_system tetragonal
_space_group_IT_number 122
_space_group_name_Hall 'I -4 2bw'
_space_group_name_H-M_alt 'I -4 2 d'
_atom_sites_solution_hydrogens mixed
_atom_sites_solution_primary dual
_audit_creation_date 2024-06-13
_audit_creation_method
;
Olex2 1.5
(compiled 2022.04.07 svn.rca3783a0 for OlexSys, GUI svn.r6498)
;
_audit_update_record
;
2024-07-26 deposited with the CCDC.	2024-10-06 downloaded from the CCDC.
;
_cell_angle_alpha 90
_cell_angle_beta 90
_cell_angle_gamma 90
_cell_formula_units_Z 8
_cell_length_a 38.8022(8)
_cell_length_b 38.8022(8)
_cell_length_c 12.8725(4)
_cell_measurement_reflns_used 9901
_cell_measurement_temperature 220.00(10)
_cell_measurement_theta_max 73.575
_cell_measurement_theta_min 3.221
_cell_volume 19381.0(8)
_computing_cell_refinement 'SAINT V8.40B (?, 2016)'
_computing_data_collection 'Bruker D8 Venture diffractometer'
_computing_data_reduction 'SAINT V8.40B (?, 2016)'
_computing_molecular_graphics 'Olex2 1.5 (Dolomanov et al., 2009)'
_computing_publication_material 'Olex2 1.5 (Dolomanov et al., 2009)'
_computing_structure_refinement 'SHELXL 2019/3 (Sheldrick, 2015)'
_computing_structure_solution 'SHELXT 2018/2 (Sheldrick, 2018)'
_diffrn_ambient_temperature 220.00(10)
_diffrn_detector 'CCD area detector'
_diffrn_detector_area_resol_mean 7.9
_diffrn_detector_type 'CCD area detector'
_diffrn_measured_fraction_theta_full 0.998
_diffrn_measured_fraction_theta_max 0.987
_diffrn_measurement_device 'three-circle diffractometer'
_diffrn_measurement_device_type 'Bruker APEX-II CCD'
_diffrn_measurement_method 'phi and omega scans'
_diffrn_radiation_monochromator graphite
_diffrn_radiation_probe x-ray
_diffrn_radiation_type CuK\a
_diffrn_radiation_wavelength 1.54178
_diffrn_reflns_av_R_equivalents 0.1074
_diffrn_reflns_av_unetI/netI 0.0542
_diffrn_reflns_Laue_measured_fraction_full 0.998
_diffrn_reflns_Laue_measured_fraction_max 0.987
_diffrn_reflns_limit_h_max 48
_diffrn_reflns_limit_h_min -44
_diffrn_reflns_limit_k_max 44
_diffrn_reflns_limit_k_min -48
_diffrn_reflns_limit_l_max 16
_diffrn_reflns_limit_l_min -14
_diffrn_reflns_number 79762
_diffrn_reflns_point_group_measured_fraction_full 0.996
_diffrn_reflns_point_group_measured_fraction_max 0.974
_diffrn_reflns_theta_full 67.679
_diffrn_reflns_theta_max 74.742
_diffrn_reflns_theta_min 3.221
_diffrn_source 'sealed X-ray tube'
_diffrn_source_current 1.1
_diffrn_source_power 0.05500000000000001
_diffrn_source_target Mo
_diffrn_source_voltage 50.0
_diffrn_standards_number 0
_exptl_absorpt_coefficient_mu 2.001
_exptl_absorpt_correction_T_max 0.7538
_exptl_absorpt_correction_T_min 0.5767
_exptl_absorpt_correction_type multi-scan
_exptl_absorpt_process_details
;
SADABS-2016/2 (Bruker,2016/2) was used for absorption correction.
wR2(int) was 0.2047 before and 0.1169 after correction.
The Ratio of minimum to maximum transmission is 0.7651.
The \l/2 correction factor is Not present.
;
_exptl_crystal_colour 'clear light colourless'
_exptl_crystal_colour_lustre clear
_exptl_crystal_colour_modifier light
_exptl_crystal_colour_primary colourless
_exptl_crystal_density_diffrn 1.089
_exptl_crystal_description needle
_exptl_crystal_F_000 6384
_exptl_crystal_recrystallization_method
'The crystals were growth by means of evaporation of a mixture of n-hexane and toluene at RT.'
_exptl_crystal_size_max 0.28
_exptl_crystal_size_mid 0.13
_exptl_crystal_size_min 0.12
_refine_diff_density_max 0.756
_refine_diff_density_min -0.599
_refine_diff_density_rms 0.128
_refine_ls_abs_structure_details
;
 Refined as an inversion twin.
;
_refine_ls_abs_structure_Flack 0.46(4)
_refine_ls_extinction_coef 0.00023(2)
_refine_ls_extinction_expression Fc^*^=kFc[1+0.001xFc^2^\l^3^/sin(2\q)]^-1/4^
_refine_ls_extinction_method 'SHELXL-2019/2 (Sheldrick 2019)'
_refine_ls_goodness_of_fit_ref 1.021
_refine_ls_hydrogen_treatment constr
_refine_ls_matrix_type full
_refine_ls_number_parameters 537
_refine_ls_number_reflns 9688
_refine_ls_number_restraints 200
_refine_ls_restrained_S_all 1.014
_refine_ls_R_factor_all 0.0641
_refine_ls_R_factor_gt 0.0517
_refine_ls_shift/su_max 0.001
_refine_ls_shift/su_mean 0.000
_refine_ls_structure_factor_coef Fsqd
_refine_ls_weighting_details 'w=1/[\s^2^(Fo^2^)+(0.0985P)^2^] where P=(Fo^2^+2Fc^2^)/3'
_refine_ls_weighting_scheme calc
_refine_ls_wR_factor_gt 0.1385
_refine_ls_wR_factor_ref 0.1482
_reflns_Friedel_coverage 0.831
_reflns_Friedel_fraction_full 0.994
_reflns_Friedel_fraction_max 0.959
_reflns_number_gt 7924
_reflns_number_total 9688
_reflns_threshold_expression 'I > 2\s(I)'
_cod_data_source_file d4cc04382k2.cif
_cod_data_source_block 1
_cod_original_cell_volume 19381.0(10)
_cod_original_formula_sum 'C60 H38 N5 O25 Zn5.50'
_cod_database_code 7133935
_shelx_shelxl_version_number 2019/3
_shelx_space_group_comment
;
The symmetry employed for this shelxl refinement is uniquely defined
by the following loop, which should always be used as a source of
symmetry information in preference to the above space-group names.
They are only intended as comments.
;
_shelx_estimated_absorpt_t_max 0.795
_shelx_estimated_absorpt_t_min 0.604
_exptl_crystal_mounting_method
'Crystals were removed from the crystallisation vial and immediately coated with polybutenes oil (CAS: 9003-29-6) on a glass slide. A suitable single crystal coated with polybutenes oil as less as possible was sealed in capillary tube filled with argon. The capillary tube with single crystal was mounted on copper pin with solid paraffin.'
_olex2_refinement_description
;
1. Twinned data refinement
 Scales: 0.54(4)
 0.46(4)
2. Fixed Uiso
 At 1.2 times of:
  All C(H) groups, All C(H,H) groups, All N(H,H) groups
 At 1.5 times of:
  All C(H,H,H) groups, All O(H) groups
3. Restrained distances
 N3-C28 = N3-C30
 1.47 with sigma of 0.01
 C31-C30 = C29-C28
 1.52 with sigma of 0.01
 N4-C34 = N4-C32
 1.47 with sigma of 0.01
 C33-C32 = C35-C34
 1.52 with sigma of 0.01
 C30-C28
 2.401 with sigma of 0.02
 N3-C29 = N3-C31
 2.434 with sigma of 0.02
 N4-C33 = N4-C35
 2.434 with sigma of 0.02
 C34-C32
 2.401 with sigma of 0.02
4. Uiso/Uaniso restraints and constraints
N3 \\sim C28 \\sim C30 \\sim C29 \\sim C31: within 2A with sigma of 0.01 and
sigma for terminal atoms of 0.02 within 2A
C21 \\sim C26 \\sim O9 \\sim O10 \\sim C26A \\sim O9A \\sim O10A: within 2A
with sigma of 0.01 and sigma for terminal atoms of 0.02 within 2A
C34 \\sim C32 \\sim N4 \\sim C33 \\sim C35: within 2A with sigma of 0.01 and
sigma for terminal atoms of 0.02 within 2A
Uanis(N3) \\sim Ueq, Uanis(C28) \\sim Ueq, Uanis(C30) \\sim Ueq, Uanis(C29)
\\sim Ueq, Uanis(C31) \\sim Ueq: with sigma of 0.01 and sigma for terminal
atoms of 0.02
Uanis(C34) \\sim Ueq, Uanis(C32) \\sim Ueq, Uanis(N4) \\sim Ueq, Uanis(C33)
\\sim Ueq, Uanis(C35) \\sim Ueq: with sigma of 0.01 and sigma for terminal
atoms of 0.02
5. Same fragment restrains
{C21, C26A, O9A, O10A} sigma for 1-2: 0.01, 1-3: 0.02
as in
{C21, C26, O9, O10}
6. Others
 Sof(C26A)=Sof(O9A)=Sof(O10A)=1-FVAR(1)
 Sof(C26)=Sof(O9)=Sof(O10)=FVAR(1)
 Fixed Sof: Zn4(0.25) O13(0.25) H13(0.5) N3(0.25) H3A(0.25) H3B(0.25)
 C31(0.25) H31A(0.25) H31B(0.25) H31C(0.25) C28(0.25) H28A(0.25) H28B(0.25)
 C29(0.25) H29A(0.25) H29B(0.25) H29C(0.25) C30(0.25) H30A(0.25) H30B(0.25)
 C32(0.25) H32A(0.25) H32B(0.25) N4(0.25) H4A(0.25) H4B(0.25) C34(0.25)
 H34A(0.25) H34B(0.25) C35(0.25) H35A(0.25) H35B(0.25) H35C(0.25) C33(0.25)
 H33A(0.25) H33B(0.25) H33C(0.25) O14(0.25) H14A(0.5)
7.a Riding coordinates:
 O13(H13), O14(H14A)
7.b Secondary CH2 refined with riding coordinates:
 N3(H3A,H3B), C28(H28A,H28B), C30(H30A,H30B), C32(H32A,H32B), N4(H4A,H4B),
 C34(H34A,H34B)
7.c Me refined with riding coordinates:
 C31(H31A,H31B,H31C), C29(H29A,H29B,H29C), C35(H35A,H35B,H35C), C33(H33A,H33B,
 H33C)
7.d Aromatic/amide H refined with riding coordinates:
 C1(H1), C3(H3), C5(H5), C9(H9), C10(H10), C12(H12), C14(H14), C16(H16),
 C18(H18), C22(H22), C23(H23), C25(H25)
;
_smtbx_masks_special_details
;
A solvent mask was calculated and 1264 electrons were 
found in a volume of 5120\%A^3^ in 3 voids per unit cell. 
This is consistent with the presence of 
11.6[H2O], 1.6[H2O], 2.6[H2O] per Asymmetric Unit 
which account for 1264 electrons 
per unit cell.
;
_smtbx_masks_void_probe_radius 1.2
_smtbx_masks_void_truncation_radius 1.2
_olex2_submission_special_instructions 'No special instructions were received'

loop_
_space_group_symop_operation_xyz
'x, y, z'
'-x, -y, z'
'y, -x, -z'
'-y, x, -z'
'-x+1/2, y, -z+3/4'
'x+1/2, -y, -z+3/4'
'-y+1/2, -x, z+3/4'
'y+1/2, x, z+3/4'
'x+1/2, y+1/2, z+1/2'
'-x+1/2, -y+1/2, z+1/2'
'y+1/2, -x+1/2, -z+1/2'
'-y+1/2, x+1/2, -z+1/2'
'-x+1, y+1/2, -z+5/4'
'x+1, -y+1/2, -z+5/4'
'-y+1, -x+1/2, z+5/4'
'y+1, x+1/2, z+5/4'

loop_
_atom_site_label
_atom_site_type_symbol
_atom_site_fract_x
_atom_site_fract_y
_atom_site_fract_z
_atom_site_U_iso_or_equiv
_atom_site_adp_type
_atom_site_occupancy
_atom_site_site_symmetry_order
_atom_site_calc_flag
_atom_site_refinement_flags_posn
_atom_site_refinement_flags_adp
_atom_site_refinement_flags_occupancy
_atom_site_disorder_assembly
_atom_site_disorder_group
C1 C 0.70164(16) 0.48923(15) 0.3176(5) 0.0314(13) Uani 1 1 d . . . . .
H1 H 0.706781 0.507746 0.273125 0.038 Uiso 1 1 calc R U . . .
C2 C 0.69947(16) 0.49478(15) 0.4242(5) 0.0319(13) Uani 1 1 d . . . . .
C3 C 0.69152(15) 0.46727(15) 0.4875(5) 0.0328(13) Uani 1 1 d . . . . .
H3 H 0.688957 0.470858 0.559317 0.039 Uiso 1 1 calc R U . . .
C4 C 0.68724(14) 0.43440(15) 0.4474(5) 0.0280(12) Uani 1 1 d . . . . .
C5 C 0.68960(16) 0.43178(15) 0.3410(4) 0.0304(13) Uani 1 1 d . . . . .
H5 H 0.686069 0.409952 0.311105 0.037 Uiso 1 1 calc R U . . .
C6 C 0.70646(17) 0.53035(15) 0.4681(5) 0.0342(13) Uani 1 1 d . . . . .
C7 C 0.68043(16) 0.40381(14) 0.5135(4) 0.0316(13) Uani 1 1 d . . . . .
C8 C 0.69491(17) 0.40040(15) 0.6112(5) 0.0374(14) Uani 1 1 d . . . . .
C9 C 0.6866(2) 0.3724(2) 0.6722(6) 0.060(2) Uani 1 1 d . . . . .
H9 H 0.695651 0.370854 0.739805 0.072 Uiso 1 1 calc R U . . .
C10 C 0.6651(2) 0.3462(2) 0.6358(7) 0.064(2) Uani 1 1 d . . . . .
H10 H 0.660485 0.326862 0.677418 0.076 Uiso 1 1 calc R U . . .
C010 C 0.62829(18) 0.32056(18) 0.4995(6) 0.0441(16) Uani 1 1 d . . . . .
C11 C 0.65086(18) 0.34900(16) 0.5390(5) 0.0401(15) Uani 1 1 d . . . . .
C12 C 0.65744(18) 0.37859(16) 0.4781(5) 0.0367(14) Uani 1 1 d . . . . .
H12 H 0.646344 0.381349 0.413747 0.044 Uiso 1 1 calc R U . . .
C13 C 0.72243(17) 0.42336(15) 0.6531(5) 0.0348(14) Uani 1 1 d . . . . .
C14 C 0.53797(15) 0.20465(17) 0.0703(5) 0.0311(13) Uani 1 1 d . . . . .
H14 H 0.519076 0.210721 0.028449 0.037 Uiso 1 1 calc R U . . .
C15 C 0.53357(15) 0.20184(15) 0.1754(5) 0.0304(13) Uani 1 1 d . . . . .
C16 C 0.56161(15) 0.19328(15) 0.2372(5) 0.0299(12) Uani 1 1 d . . . . .
H16 H 0.559042 0.191535 0.309619 0.036 Uiso 1 1 calc R U . . .
C17 C 0.59357(15) 0.18727(15) 0.1914(5) 0.0299(12) Uani 1 1 d . . . . .
C18 C 0.59565(15) 0.18991(16) 0.0858(5) 0.0310(13) Uani 1 1 d . . . . .
H18 H 0.616877 0.185211 0.053597 0.037 Uiso 1 1 calc R U . . .
C19 C 0.49899(14) 0.20849(15) 0.2224(5) 0.0296(12) Uani 1 1 d . . . . .
C20 C 0.62547(15) 0.17925(16) 0.2517(5) 0.0322(13) Uani 1 1 d . . . . .
C21 C 0.63887(17) 0.20215(17) 0.3238(5) 0.0408(15) Uani 1 1 d D U . . .
C26 C 0.6251(3) 0.2392(2) 0.3369(9) 0.042(2) Uani 0.673(8) 1 d D U P A 1
O9 O 0.59638(17) 0.24049(17) 0.3860(6) 0.0445(17) Uani 0.673(8) 1 d D U P A 1
O10 O 0.63999(19) 0.26464(18) 0.3031(6) 0.049(2) Uani 0.673(8) 1 d D U P A 1
Zn2 Zn 0.57975(2) 0.28926(2) 0.38009(6) 0.0276(2) Uani 1 1 d . . . . .
C22 C 0.67141(17) 0.19586(18) 0.3696(6) 0.0474(16) Uani 1 1 d . . . . .
H22 H 0.680626 0.211499 0.417959 0.057 Uiso 1 1 calc R U . . .
C23 C 0.68969(16) 0.16632(16) 0.3424(5) 0.0381(15) Uani 1 1 d . . . . .
H23 H 0.711727 0.162436 0.370332 0.046 Uiso 1 1 calc R U . . .
C24 C 0.67547(14) 0.14268(15) 0.2743(5) 0.0307(12) Uani 1 1 d . . . . .
C25 C 0.64423(15) 0.14936(16) 0.2264(5) 0.0346(13) Uani 1 1 d . . . . .
H25 H 0.635524 0.133875 0.176753 0.042 Uiso 1 1 calc R U . . .
C27 C 0.69416(15) 0.10982(15) 0.2517(5) 0.0323(13) Uani 1 1 d . . . . .
N1 N 0.69647(14) 0.45778(12) 0.2777(4) 0.0321(11) Uani 1 1 d . . . . .
N2 N 0.56872(13) 0.19892(13) 0.0258(4) 0.0321(11) Uani 1 1 d . . . . .
O1 O 0.71158(19) 0.55355(13) 0.4054(4) 0.0692(18) Uani 1 1 d . . . . .
O2 O 0.70660(12) 0.53304(11) 0.5658(3) 0.0400(10) Uani 1 1 d . . . . .
O3 O 0.74766(14) 0.42888(11) 0.5935(4) 0.0476(11) Uani 1 1 d . . . . .
O4 O 0.71939(11) 0.43375(12) 0.7439(4) 0.0442(11) Uani 1 1 d . . . . .
O5 O 0.60886(12) 0.32811(12) 0.4233(4) 0.0448(11) Uani 1 1 d . . . . .
O6 O 0.63012(13) 0.29188(12) 0.5432(4) 0.0526(13) Uani 1 1 d . . . . .
O7 O 0.47482(12) 0.21545(14) 0.1636(4) 0.0491(12) Uani 1 1 d . . . . .
O8 O 0.49588(11) 0.20535(14) 0.3200(4) 0.0445(12) Uani 1 1 d . . . . .
O11 O 0.72034(11) 0.10318(11) 0.3058(4) 0.0423(11) Uani 1 1 d . . . . .
O12 O 0.68270(12) 0.09035(12) 0.1803(4) 0.0471(12) Uani 1 1 d . . . . .
Zn1 Zn 0.750000 0.43506(2) 0.875000 0.0288(3) Uani 1 2 d S T P . .
Zn3 Zn 0.44919(2) 0.20745(2) 0.37211(7) 0.0369(2) Uani 1 1 d . . . . .
Zn4 Zn 0.59842(8) 0.250000 0.625000 0.0795(11) Uani 0.5 2 d S T P . .
C26A C 0.6134(5) 0.2261(4) 0.3798(13) 0.040(3) Uani 0.327(8) 1 d D U P A 2
O9A O 0.6048(4) 0.2513(4) 0.3204(11) 0.044(3) Uani 0.327(8) 1 d D U P A 2
O10A O 0.6031(4) 0.2224(4) 0.4693(11) 0.052(4) Uani 0.327(8) 1 d D U P A 2
O13 O 0.6846(7) 0.250000 0.625000 0.151(12) Uani 0.5 2 d S T P . .
H13 H 0.670818 0.265970 0.604510 0.227 Uiso 0.5 1 d R U P . .
N3 N 0.6089(13) 0.4287(10) 0.851(3) 0.145(11) Uani 0.25 1 d D U P B -1
H3A H 0.597503 0.438260 0.904918 0.174 Uiso 0.25 1 calc R U P B -1
H3B H 0.621018 0.410741 0.875717 0.174 Uiso 0.25 1 calc R U P B -1
C31 C 0.6158(18) 0.4892(11) 0.803(6) 0.159(17) Uani 0.25 1 d D U P B -1
H31A H 0.631989 0.505740 0.774052 0.238 Uiso 0.25 1 calc R U P B -1
H31B H 0.595612 0.487962 0.758359 0.238 Uiso 0.25 1 calc R U P B -1
H31C H 0.608985 0.496448 0.871773 0.238 Uiso 0.25 1 calc R U P B -1
C28 C 0.5837(13) 0.4162(11) 0.775(5) 0.142(12) Uani 0.25 1 d D U P B -1
H28A H 0.589647 0.425011 0.705835 0.170 Uiso 0.25 1 calc R U P B -1
H28B H 0.560725 0.424692 0.792958 0.170 Uiso 0.25 1 calc R U P B -1
C29 C 0.5834(17) 0.3767(11) 0.773(6) 0.151(16) Uani 0.25 1 d D U P B -1
H29A H 0.566663 0.368873 0.721829 0.226 Uiso 0.25 1 calc R U P B -1
H29B H 0.606090 0.368330 0.753691 0.226 Uiso 0.25 1 calc R U P B -1
H29C H 0.577215 0.368012 0.840671 0.226 Uiso 0.25 1 calc R U P B -1
C30 C 0.6327(11) 0.4541(11) 0.808(5) 0.142(12) Uani 0.25 1 d D U P B -1
H30A H 0.639889 0.446905 0.738723 0.171 Uiso 0.25 1 calc R U P B -1
H30B H 0.653285 0.455405 0.852321 0.171 Uiso 0.25 1 calc R U P B -1
C32 C 0.576(2) 0.399(2) 0.264(6) 0.217(19) Uani 0.25 1 d D U P C -1
H32A H 0.575360 0.373462 0.265911 0.261 Uiso 0.25 1 calc R U P C -1
H32B H 0.600291 0.405627 0.251963 0.261 Uiso 0.25 1 calc R U P C -1
N4 N 0.5644(16) 0.4127(16) 0.364(5) 0.218(19) Uani 0.25 1 d D U P C -1
H4A H 0.556662 0.395472 0.404416 0.262 Uiso 0.25 1 calc R U P C -1
H4B H 0.546884 0.427446 0.352762 0.262 Uiso 0.25 1 calc R U P C -1
C34 C 0.593(2) 0.4308(18) 0.417(5) 0.221(19) Uani 0.25 1 d D U P C -1
H34A H 0.613948 0.416947 0.412072 0.266 Uiso 0.25 1 calc R U P C -1
H34B H 0.587224 0.433981 0.490120 0.266 Uiso 0.25 1 calc R U P C -1
C35 C 0.599(2) 0.4657(19) 0.365(8) 0.21(2) Uani 0.25 1 d D U P C -1
H35A H 0.617405 0.477527 0.400178 0.317 Uiso 0.25 1 calc R U P C -1
H35B H 0.604475 0.462355 0.292793 0.317 Uiso 0.25 1 calc R U P C -1
H35C H 0.577817 0.479347 0.370649 0.317 Uiso 0.25 1 calc R U P C -1
C33 C 0.553(2) 0.412(3) 0.179(6) 0.22(2) Uani 0.25 1 d D U P C -1
H33A H 0.560934 0.403394 0.112385 0.329 Uiso 0.25 1 calc R U P C -1
H33B H 0.529724 0.405368 0.191480 0.329 Uiso 0.25 1 calc R U P C -1
H33C H 0.554572 0.437427 0.177579 0.329 Uiso 0.25 1 calc R U P C -1
O14 O 0.6825(10) 0.250000 0.125000 0.201(18) Uani 0.5 2 d S T P . .
H14A H 0.670384 0.254490 0.179360 0.302 Uiso 0.5 1 d R U P . .

loop_
_atom_site_aniso_label
_atom_site_aniso_U_11
_atom_site_aniso_U_22
_atom_site_aniso_U_33
_atom_site_aniso_U_23
_atom_site_aniso_U_13
_atom_site_aniso_U_12
C1 0.041(3) 0.025(3) 0.028(3) -0.004(2) 0.003(3) -0.001(2)
C2 0.037(3) 0.030(3) 0.028(3) 0.000(2) -0.001(2) -0.006(2)
C3 0.035(3) 0.032(3) 0.031(3) -0.002(2) -0.001(3) 0.001(2)
C4 0.032(3) 0.025(3) 0.027(3) 0.000(2) -0.005(2) -0.007(2)
C5 0.045(3) 0.028(3) 0.018(3) -0.001(2) 0.003(2) -0.005(3)
C6 0.041(3) 0.030(3) 0.031(3) -0.003(3) 0.005(3) -0.004(3)
C7 0.048(3) 0.026(3) 0.020(3) 0.000(2) -0.005(2) -0.009(2)
C8 0.048(3) 0.036(3) 0.029(3) 0.000(3) -0.006(3) -0.007(3)
C9 0.093(6) 0.050(4) 0.037(4) 0.013(3) -0.019(4) -0.027(4)
C10 0.101(6) 0.050(4) 0.041(5) 0.019(4) -0.016(5) -0.030(4)
C010 0.044(4) 0.042(4) 0.046(4) -0.009(3) 0.001(3) -0.006(3)
C11 0.053(4) 0.036(3) 0.032(4) 0.002(3) -0.003(3) -0.013(3)
C12 0.052(4) 0.032(3) 0.026(3) 0.003(2) -0.002(3) -0.009(3)
C13 0.049(4) 0.031(3) 0.025(3) -0.003(2) -0.014(3) 0.001(3)
C14 0.030(3) 0.042(3) 0.021(3) -0.001(2) -0.003(2) 0.012(3)
C15 0.033(3) 0.027(3) 0.032(3) -0.003(2) 0.000(2) -0.002(2)
C16 0.030(3) 0.038(3) 0.022(3) 0.000(2) 0.004(2) 0.006(2)
C17 0.035(3) 0.035(3) 0.019(3) 0.002(2) -0.003(2) 0.006(2)
C18 0.025(3) 0.044(3) 0.024(3) -0.005(2) 0.000(2) 0.009(2)
C19 0.026(3) 0.034(3) 0.029(3) -0.004(3) -0.001(2) 0.002(2)
C20 0.034(3) 0.037(3) 0.026(3) 0.000(2) 0.000(2) 0.008(2)
C21 0.045(3) 0.045(3) 0.033(3) -0.008(3) -0.010(3) 0.014(3)
C26 0.043(5) 0.044(5) 0.039(5) -0.005(4) -0.001(4) 0.007(4)
O9 0.044(3) 0.040(4) 0.050(4) -0.009(3) -0.003(3) 0.011(3)
O10 0.053(4) 0.044(4) 0.049(5) 0.002(3) 0.008(3) 0.009(3)
Zn2 0.0265(4) 0.0309(4) 0.0253(4) -0.0019(3) 0.0024(3) -0.0002(3)
C22 0.050(4) 0.049(4) 0.043(4) -0.007(3) -0.015(4) 0.014(3)
C23 0.034(3) 0.041(3) 0.040(4) 0.003(3) -0.008(3) 0.009(3)
C24 0.027(3) 0.039(3) 0.027(3) 0.002(2) -0.001(2) 0.006(2)
C25 0.031(3) 0.035(3) 0.038(4) -0.006(3) -0.005(3) 0.010(2)
C27 0.029(3) 0.033(3) 0.034(3) -0.002(3) 0.002(3) 0.004(2)
N1 0.045(3) 0.029(2) 0.022(3) -0.007(2) 0.004(2) -0.002(2)
N2 0.031(3) 0.039(3) 0.027(3) 0.001(2) 0.001(2) 0.007(2)
O1 0.122(5) 0.042(3) 0.044(3) -0.005(2) 0.011(3) -0.028(3)
O2 0.060(3) 0.034(2) 0.026(2) -0.0105(18) -0.006(2) 0.002(2)
O3 0.058(3) 0.048(2) 0.037(3) 0.0008(19) -0.001(2) -0.011(3)
O4 0.038(2) 0.057(3) 0.038(3) -0.016(2) -0.018(2) 0.009(2)
O5 0.042(3) 0.038(2) 0.054(3) -0.005(2) -0.001(2) -0.009(2)
O6 0.063(3) 0.038(3) 0.057(3) 0.009(2) -0.005(3) -0.016(2)
O7 0.037(2) 0.070(3) 0.041(3) -0.008(2) -0.009(2) 0.021(2)
O8 0.030(2) 0.078(3) 0.026(2) 0.004(2) 0.0034(18) 0.010(2)
O11 0.032(2) 0.040(2) 0.055(3) 0.006(2) -0.016(2) 0.0056(18)
O12 0.041(3) 0.050(3) 0.050(3) -0.006(2) -0.012(2) 0.014(2)
Zn1 0.0339(5) 0.0269(5) 0.0255(5) 0.000 -0.0043(5) 0.000
Zn3 0.0262(4) 0.0609(5) 0.0235(4) 0.0018(4) -0.0018(3) -0.0032(3)
Zn4 0.0540(17) 0.079(2) 0.106(3) 0.038(2) 0.000 0.000
C26A 0.041(6) 0.038(6) 0.040(6) -0.008(6) 0.007(6) 0.011(5)
O9A 0.048(6) 0.041(6) 0.042(6) -0.002(6) 0.007(5) 0.010(6)
O10A 0.065(7) 0.038(6) 0.053(7) -0.002(6) 0.018(6) 0.007(6)
O13 0.15(3) 0.12(2) 0.19(3) 0.06(2) 0.000 0.000
N3 0.143(14) 0.143(14) 0.147(14) 0.003(10) -0.004(10) 0.012(9)
C31 0.16(2) 0.15(2) 0.16(2) -0.02(2) 0.00(2) 0.005(19)
C28 0.139(15) 0.143(15) 0.144(15) 0.003(11) -0.003(10) 0.011(10)
C29 0.14(2) 0.16(2) 0.15(2) 0.018(19) -0.010(19) 0.025(19)
C30 0.137(15) 0.140(15) 0.149(15) -0.004(10) -0.004(10) 0.009(10)
C32 0.22(2) 0.21(2) 0.22(2) -0.001(11) -0.005(11) -0.001(11)
N4 0.22(2) 0.22(2) 0.22(2) -0.002(10) -0.002(10) 0.000(10)
C34 0.22(2) 0.22(2) 0.22(2) -0.001(11) -0.001(11) 0.001(11)
C35 0.20(3) 0.21(3) 0.22(3) -0.01(2) -0.01(2) 0.00(2)
C33 0.22(3) 0.21(3) 0.22(3) 0.00(2) -0.02(2) 0.00(2)
O14 0.23(4) 0.29(5) 0.08(2) 0.13(3) 0.000 0.000

loop_
_atom_type_symbol
_atom_type_description
_atom_type_scat_dispersion_real
_atom_type_scat_dispersion_imag
_atom_type_scat_source
C C 0.0181 0.0091 'International Tables Vol C Tables 4.2.6.8 and 6.1.1.4'
H H 0.0000 0.0000 'International Tables Vol C Tables 4.2.6.8 and 6.1.1.4'
N N 0.0311 0.0180 'International Tables Vol C Tables 4.2.6.8 and 6.1.1.4'
O O 0.0492 0.0322 'International Tables Vol C Tables 4.2.6.8 and 6.1.1.4'
Zn Zn -1.5491 0.6778 'International Tables Vol C Tables 4.2.6.8 and 6.1.1.4'

loop_
_geom_angle_atom_site_label_1
_geom_angle_atom_site_label_2
_geom_angle_atom_site_label_3
_geom_angle
_geom_angle_site_symmetry_1
_geom_angle_site_symmetry_3
_geom_angle_publ_flag
C2 C1 H1 119.6 . . ?
N1 C1 H1 119.6 . . ?
N1 C1 C2 120.7(6) . . ?
C1 C2 C6 119.9(6) . . ?
C3 C2 C1 118.5(6) . . ?
C3 C2 C6 121.6(6) . . ?
C2 C3 H3 119.4 . . ?
C2 C3 C4 121.3(6) . . ?
C4 C3 H3 119.4 . . ?
C3 C4 C7 122.9(6) . . ?
C5 C4 C3 115.6(6) . . ?
C5 C4 C7 121.5(5) . . ?
C4 C5 H5 117.6 . . ?
N1 C5 C4 124.7(6) . . ?
N1 C5 H5 117.6 . . ?
O1 C6 C2 116.9(6) . . ?
O1 C6 O2 126.5(6) . . ?
O2 C6 C2 116.6(5) . . ?
C8 C7 C4 121.7(5) . . ?
C8 C7 C12 119.2(5) . . ?
C12 C7 C4 119.1(5) . . ?
C7 C8 C13 124.2(6) . . ?
C9 C8 C7 119.9(6) . . ?
C9 C8 C13 115.6(6) . . ?
C8 C9 H9 119.3 . . ?
C8 C9 C10 121.5(7) . . ?
C10 C9 H9 119.3 . . ?
C9 C10 H10 120.3 . . ?
C11 C10 C9 119.4(7) . . ?
C11 C10 H10 120.3 . . ?
O5 C010 C11 116.0(6) . . ?
O6 C010 C11 118.1(6) . . ?
O6 C010 O5 125.9(6) . . ?
C10 C11 C010 119.2(6) . . ?
C10 C11 C12 119.7(6) . . ?
C12 C11 C010 121.1(6) . . ?
C7 C12 C11 120.2(6) . . ?
C7 C12 H12 119.9 . . ?
C11 C12 H12 119.9 . . ?
O3 C13 C8 115.9(5) . . ?
O4 C13 C8 117.8(6) . . ?
O4 C13 O3 126.2(6) . . ?
C15 C14 H14 119.3 . . ?
N2 C14 H14 119.3 . . ?
N2 C14 C15 121.3(6) . . ?
C14 C15 C16 119.2(6) . . ?
C14 C15 C19 119.9(6) . . ?
C16 C15 C19 120.9(6) . . ?
C15 C16 H16 120.1 . . ?
C15 C16 C17 119.7(6) . . ?
C17 C16 H16 120.1 . . ?
C16 C17 C20 123.6(5) . . ?
C18 C17 C16 117.5(6) . . ?
C18 C17 C20 118.9(6) . . ?
C17 C18 H18 118.5 . . ?
N2 C18 C17 123.0(6) . . ?
N2 C18 H18 118.5 . . ?
O7 C19 C15 118.1(6) . . ?
O7 C19 O8 123.8(5) . . ?
O8 C19 C15 118.0(5) . . ?
C21 C20 C17 121.7(5) . . ?
C21 C20 C25 119.3(6) . . ?
C25 C20 C17 118.7(5) . . ?
C20 C21 C26 122.8(6) . . ?
C20 C21 C22 120.2(6) . . ?
C20 C21 C26A 117.5(10) . . ?
C22 C21 C26 115.0(7) . . ?
C22 C21 C26A 118.9(10) . . ?
O9 C26 C21 112.9(8) . . ?
O10 C26 C21 123.4(8) . . ?
O10 C26 O9 123.7(8) . . ?
C26 O9 Zn2 107.3(6) . . ?
O9 Zn2 N2 108.0(3) . 14_454 ?
O2 Zn2 O9 111.4(2) 3_566 . ?
O2 Zn2 N2 97.68(19) 3_566 14_454 ?
O2 Zn2 O5 111.8(2) 3_566 . ?
O5 Zn2 O9 122.0(2) . . ?
O5 Zn2 N2 102.7(2) . 14_454 ?
O9A Zn2 N2 83.6(4) . 14_454 ?
O9A Zn2 O2 132.5(5) . 3_566 ?
O9A Zn2 O5 114.2(5) . . ?
C21 C22 H22 120.3 . . ?
C23 C22 C21 119.5(6) . . ?
C23 C22 H22 120.3 . . ?
C22 C23 H23 119.9 . . ?
C24 C23 C22 120.1(6) . . ?
C24 C23 H23 119.9 . . ?
C23 C24 C25 120.5(5) . . ?
C23 C24 C27 119.7(5) . . ?
C25 C24 C27 119.8(5) . . ?
C20 C25 H25 119.9 . . ?
C24 C25 C20 120.3(6) . . ?
C24 C25 H25 119.9 . . ?
O11 C27 C24 117.3(5) . . ?
O11 C27 O12 124.1(5) . . ?
O12 C27 C24 118.6(5) . . ?
C1 N1 Zn3 119.1(4) . 8_554 ?
C5 N1 C1 119.2(5) . . ?
C5 N1 Zn3 120.9(4) . 8_554 ?
C14 N2 C18 119.2(5) . . ?
C14 N2 Zn2 123.5(4) . 14_454 ?
C18 N2 Zn2 116.5(4) . 14_454 ?
C6 O1 Zn4 139.9(6) . 4_656 ?
C6 O2 Zn2 115.7(4) . 4_656 ?
C13 O3 Zn3 128.3(4) . 4_656 ?
C13 O4 Zn1 136.3(4) . . ?
C010 O5 Zn2 112.5(4) . . ?
C010 O6 Zn4 143.9(5) . . ?
C19 O7 Zn1 147.3(4) . 3_566 ?
C19 O8 Zn3 115.4(4) . . ?
C27 O11 Zn1 146.1(4) . 10_654 ?
C27 O12 Zn3 123.5(4) . 11 ?
O4 Zn1 O4 177.2(3) . 5_656 ?
O4 Zn1 O7 81.07(18) 5_656 4_656 ?
O4 Zn1 O7 81.06(18) . 8 ?
O4 Zn1 O7 101.04(19) . 4_656 ?
O4 Zn1 O7 101.04(19) 5_656 8 ?
O4 Zn1 O11 87.16(19) . 10_655 ?
O4 Zn1 O11 90.8(2) . 14_455 ?
O4 Zn1 O11 87.16(19) 5_656 14_455 ?
O4 Zn1 O11 90.8(2) 5_656 10_655 ?
O7 Zn1 O7 85.6(3) 4_656 8 ?
O11 Zn1 O7 93.98(19) 14_455 8 ?
O11 Zn1 O7 167.9(2) 14_455 4_656 ?
O11 Zn1 O7 94.0(2) 10_655 4_656 ?
O11 Zn1 O7 167.9(2) 10_655 8 ?
O11 Zn1 O11 88.9(3) 14_455 10_655 ?
O3 Zn3 N1 91.7(2) 3_566 16_444 ?
O8 Zn3 N1 100.11(19) . 16_444 ?
O8 Zn3 O3 119.5(2) . 3_566 ?
O12 Zn3 N1 111.3(2) 12_545 16_444 ?
O12 Zn3 O3 101.6(2) 12_545 3_566 ?
O12 Zn3 O8 127.0(2) 12_545 . ?
O1 Zn4 O1 83.0(4) 16_444 3_566 ?
O6 Zn4 O1 82.5(2) 14_455 16_444 ?
O6 Zn4 O1 158.9(2) . 16_444 ?
O6 Zn4 O1 158.9(2) 14_455 3_566 ?
O6 Zn4 O1 82.5(2) . 3_566 ?
O6 Zn4 O6 115.2(3) 14_455 . ?
O10A Zn4 O1 84.7(4) . 16_444 ?
O10A Zn4 O1 84.7(4) 14_455 3_566 ?
O10A Zn4 O1 102.3(4) . 3_566 ?
O10A Zn4 O1 102.3(4) 14_455 16_444 ?
O10A Zn4 O6 91.6(4) 14_455 . ?
O10A Zn4 O6 91.6(4) . 14_455 ?
O10A Zn4 O6 83.5(4) . . ?
O10A Zn4 O6 83.5(4) 14_455 14_455 ?
O10A Zn4 O10A 170.8(8) 14_455 . ?
O9A C26A C21 110.4(11) . . ?
O10A C26A C21 125.4(13) . . ?
O10A C26A O9A 124.2(13) . . ?
C26A O9A Zn2 118.4(11) . . ?
C26A O10A Zn4 142.8(14) . . ?
H13 O13 H13 103.1 . 14_455 ?
H3A N3 H3B 107.8 . . ?
C28 N3 H3A 108.9 . . ?
C28 N3 H3B 108.9 . . ?
C30 N3 H3A 108.9 . . ?
C30 N3 H3B 108.9 . . ?
C30 N3 C28 113(2) . . ?
H31A C31 H31B 109.5 . . ?
H31A C31 H31C 109.5 . . ?
H31B C31 H31C 109.5 . . ?
C30 C31 H31A 109.5 . . ?
C30 C31 H31B 109.5 . . ?
C30 C31 H31C 109.5 . . ?
N3 C28 H28A 109.5 . . ?
N3 C28 H28B 109.5 . . ?
N3 C28 C29 111(2) . . ?
H28A C28 H28B 108.1 . . ?
C29 C28 H28A 109.5 . . ?
C29 C28 H28B 109.5 . . ?
C28 C29 H29A 109.5 . . ?
C28 C29 H29B 109.5 . . ?
C28 C29 H29C 109.5 . . ?
H29A C29 H29B 109.5 . . ?
H29A C29 H29C 109.5 . . ?
H29B C29 H29C 109.5 . . ?
N3 C30 C31 111(2) . . ?
N3 C30 H30A 109.5 . . ?
N3 C30 H30B 109.5 . . ?
C31 C30 H30A 109.5 . . ?
C31 C30 H30B 109.5 . . ?
H30A C30 H30B 108.1 . . ?
H32A C32 H32B 108.4 . . ?
N4 C32 H32A 110.0 . . ?
N4 C32 H32B 110.0 . . ?
N4 C32 C33 109(2) . . ?
C33 C32 H32A 110.0 . . ?
C33 C32 H32B 110.0 . . ?
C32 N4 H4A 109.7 . . ?
C32 N4 H4B 109.7 . . ?
C32 N4 C34 110(2) . . ?
H4A N4 H4B 108.2 . . ?
C34 N4 H4A 109.7 . . ?
C34 N4 H4B 109.7 . . ?
N4 C34 H34A 109.8 . . ?
N4 C34 H34B 109.8 . . ?
N4 C34 C35 110(2) . . ?
H34A C34 H34B 108.2 . . ?
C35 C34 H34A 109.8 . . ?
C35 C34 H34B 109.8 . . ?
C34 C35 H35A 109.5 . . ?
C34 C35 H35B 109.5 . . ?
C34 C35 H35C 109.5 . . ?
H35A C35 H35B 109.5 . . ?
H35A C35 H35C 109.5 . . ?
H35B C35 H35C 109.5 . . ?
C32 C33 H33A 109.5 . . ?
C32 C33 H33B 109.5 . . ?
C32 C33 H33C 109.5 . . ?
H33A C33 H33B 109.5 . . ?
H33A C33 H33C 109.5 . . ?
H33B C33 H33C 109.5 . . ?
H14A O14 H14A 113.9 . 14_454 ?

loop_
_geom_bond_atom_site_label_1
_geom_bond_atom_site_label_2
_geom_bond_distance
_geom_bond_site_symmetry_2
_geom_bond_publ_flag
C1 H1 0.9400 . ?
C1 C2 1.392(8) . ?
C1 N1 1.339(7) . ?
C2 C3 1.378(9) . ?
C2 C6 1.516(8) . ?
C3 H3 0.9400 . ?
C3 C4 1.386(8) . ?
C4 C5 1.376(9) . ?
C4 C7 1.484(8) . ?
C5 H5 0.9400 . ?
C5 N1 1.324(8) . ?
C6 O1 1.225(8) . ?
C6 O2 1.262(8) . ?
C7 C8 1.384(9) . ?
C7 C12 1.400(8) . ?
C8 C9 1.380(10) . ?
C8 C13 1.491(9) . ?
C9 H9 0.9400 . ?
C9 C10 1.394(11) . ?
C10 H10 0.9400 . ?
C10 C11 1.368(10) . ?
C010 C11 1.498(9) . ?
C010 O5 1.272(9) . ?
C010 O6 1.249(9) . ?
C11 C12 1.413(9) . ?
C12 H12 0.9400 . ?
C13 O3 1.262(8) . ?
C13 O4 1.242(8) . ?
C14 H14 0.9400 . ?
C14 C15 1.368(8) . ?
C14 N2 1.342(8) . ?
C15 C16 1.388(8) . ?
C15 C19 1.494(8) . ?
C16 H16 0.9400 . ?
C16 C17 1.392(8) . ?
C17 C18 1.365(8) . ?
C17 C20 1.494(8) . ?
C18 H18 0.9400 . ?
C18 N2 1.346(8) . ?
C19 O7 1.235(7) . ?
C19 O8 1.268(8) . ?
C20 C21 1.386(9) . ?
C20 C25 1.407(8) . ?
C21 C26 1.544(11) . ?
C21 C22 1.415(9) . ?
C21 C26A 1.537(14) . ?
C26 O9 1.284(11) . ?
C26 O10 1.221(11) . ?
O9 Zn2 2.001(6) . ?
Zn2 N2 2.102(5) 14_454 ?
Zn2 O2 1.948(4) 3_566 ?
Zn2 O5 1.964(4) . ?
Zn2 O9A 1.924(13) . ?
C22 H22 0.9400 . ?
C22 C23 1.393(9) . ?
C23 H23 0.9400 . ?
C23 C24 1.383(9) . ?
C24 C25 1.385(8) . ?
C24 C27 1.495(8) . ?
C25 H25 0.9400 . ?
C27 O11 1.259(7) . ?
C27 O12 1.270(8) . ?
N1 Zn3 2.074(5) 8_554 ?
O1 Zn4 2.325(6) 4_656 ?
O3 Zn3 1.962(5) 4_656 ?
O4 Zn1 2.064(4) . ?
O6 Zn4 2.294(5) . ?
O7 Zn1 2.104(4) 3_566 ?
O8 Zn3 1.934(4) . ?
O11 Zn1 2.078(4) 10_654 ?
O12 Zn3 1.932(5) 11 ?
Zn4 O10A 2.278(14) 14_455 ?
Zn4 O10A 2.278(14) . ?
C26A O9A 1.286(14) . ?
C26A O10A 1.228(14) . ?
O13 H13 0.8601 14_455 ?
O13 H13 0.8602 . ?
N3 H3A 0.9000 . ?
N3 H3B 0.9000 . ?
N3 C28 1.468(14) . ?
N3 C30 1.457(14) . ?
C31 H31A 0.9700 . ?
C31 H31B 0.9700 . ?
C31 H31C 0.9700 . ?
C31 C30 1.514(14) . ?
C28 H28A 0.9800 . ?
C28 H28B 0.9800 . ?
C28 C29 1.530(14) . ?
C29 H29A 0.9700 . ?
C29 H29B 0.9700 . ?
C29 H29C 0.9700 . ?
C30 H30A 0.9800 . ?
C30 H30B 0.9800 . ?
C32 H32A 0.9800 . ?
C32 H32B 0.9800 . ?
C32 N4 1.465(14) . ?
C32 C33 1.518(14) . ?
N4 H4A 0.9000 . ?
N4 H4B 0.9000 . ?
N4 C34 1.473(14) . ?
C34 H34A 0.9800 . ?
C34 H34B 0.9800 . ?
C34 C35 1.522(14) . ?
C35 H35A 0.9700 . ?
C35 H35B 0.9700 . ?
C35 H35C 0.9700 . ?
C33 H33A 0.9700 . ?
C33 H33B 0.9700 . ?
C33 H33C 0.9700 . ?
O14 H14A 0.8600 14_454 ?
O14 H14A 0.8601 . ?

loop_
_geom_hbond_atom_site_label_D
_geom_hbond_atom_site_label_H
_geom_hbond_atom_site_label_A
_geom_hbond_distance_DH
_geom_hbond_distance_HA
_geom_hbond_distance_DA
_geom_hbond_angle_DHA
_geom_hbond_site_symmetry_A
_geom_hbond_publ_flag
O13 H13 O6 0.86 2.03 2.87(2) 163.6 . yes
O14 H14A O10 0.86 2.02 2.88(2) 177.3 . yes

loop_
_geom_torsion_atom_site_label_1
_geom_torsion_atom_site_label_2
_geom_torsion_atom_site_label_3
_geom_torsion_atom_site_label_4
_geom_torsion
_geom_torsion_site_symmetry_1
_geom_torsion_site_symmetry_2
_geom_torsion_site_symmetry_3
_geom_torsion_site_symmetry_4
_geom_torsion_publ_flag
C1 C2 C3 C4 2.8(9) . . . . ?
C1 C2 C6 O1 4.8(10) . . . . ?
C1 C2 C6 O2 -174.9(6) . . . . ?
C2 C1 N1 C5 -0.7(10) . . . . ?
C2 C1 N1 Zn3 -170.5(5) . . . 8_554 ?
C2 C3 C4 C5 -3.4(9) . . . . ?
C2 C3 C4 C7 176.8(6) . . . . ?
C2 C6 O1 Zn4 -132.4(6) . . . 4_656 ?
C2 C6 O2 Zn2 -173.7(4) . . . 4_656 ?
C3 C2 C6 O1 -176.4(7) . . . . ?
C3 C2 C6 O2 4.0(9) . . . . ?
C3 C4 C5 N1 2.0(10) . . . . ?
C3 C4 C7 C8 -35.0(9) . . . . ?
C3 C4 C7 C12 141.8(6) . . . . ?
C4 C5 N1 C1 0.0(10) . . . . ?
C4 C5 N1 Zn3 169.6(5) . . . 8_554 ?
C4 C7 C8 C9 176.9(7) . . . . ?
C4 C7 C8 C13 -10.0(10) . . . . ?
C4 C7 C12 C11 179.2(6) . . . . ?
C5 C4 C7 C8 145.2(7) . . . . ?
C5 C4 C7 C12 -38.0(9) . . . . ?
C6 C2 C3 C4 -176.0(6) . . . . ?
C7 C4 C5 N1 -178.2(6) . . . . ?
C7 C8 C9 C10 3.2(13) . . . . ?
C7 C8 C13 O3 -47.8(9) . . . . ?
C7 C8 C13 O4 135.7(7) . . . . ?
C8 C7 C12 C11 -4.0(10) . . . . ?
C8 C9 C10 C11 -2.5(15) . . . . ?
C8 C13 O3 Zn3 -166.4(4) . . . 4_656 ?
C8 C13 O4 Zn1 129.1(6) . . . . ?
C9 C8 C13 O3 125.6(7) . . . . ?
C9 C8 C13 O4 -50.9(9) . . . . ?
C9 C10 C11 C010 179.0(8) . . . . ?
C9 C10 C11 C12 -1.4(13) . . . . ?
C10 C11 C12 C7 4.6(11) . . . . ?
C010 C11 C12 C7 -175.7(6) . . . . ?
C11 C010 O5 Zn2 -178.8(5) . . . . ?
C11 C010 O6 Zn4 125.2(7) . . . . ?
C12 C7 C8 C9 0.1(11) . . . . ?
C12 C7 C8 C13 173.2(6) . . . . ?
C13 C8 C9 C10 -170.5(8) . . . . ?
C14 C15 C16 C17 -0.8(9) . . . . ?
C14 C15 C19 O7 2.1(9) . . . . ?
C14 C15 C19 O8 179.4(6) . . . . ?
C15 C14 N2 C18 0.6(10) . . . . ?
C15 C14 N2 Zn2 -169.2(5) . . . 14_454 ?
C15 C16 C17 C18 -0.5(9) . . . . ?
C15 C16 C17 C20 177.6(5) . . . . ?
C15 C19 O7 Zn1 -125.4(7) . . . 3_566 ?
C15 C19 O8 Zn3 -171.0(4) . . . . ?
C16 C15 C19 O7 -178.8(6) . . . . ?
C16 C15 C19 O8 -1.5(9) . . . . ?
C16 C17 C18 N2 2.0(10) . . . . ?
C16 C17 C20 C21 -60.7(9) . . . . ?
C16 C17 C20 C25 126.1(7) . . . . ?
C17 C18 N2 C14 -2.1(10) . . . . ?
C17 C18 N2 Zn2 168.5(5) . . . 14_454 ?
C17 C20 C21 C26 -8.6(10) . . . . ?
C17 C20 C21 C22 -171.7(6) . . . . ?
C17 C20 C21 C26A 29.5(11) . . . . ?
C17 C20 C25 C24 174.4(6) . . . . ?
C18 C17 C20 C21 117.4(7) . . . . ?
C18 C17 C20 C25 -55.8(9) . . . . ?
C19 C15 C16 C17 -179.9(5) . . . . ?
C20 C17 C18 N2 -176.2(5) . . . . ?
C20 C21 C26 O9 76.4(11) . . . . ?
C20 C21 C26 O10 -103.0(12) . . . . ?
C20 C21 C22 C23 -0.7(11) . . . . ?
C20 C21 C26A O9A -78.2(18) . . . . ?
C20 C21 C26A O10A 103(2) . . . . ?
C21 C20 C25 C24 1.0(10) . . . . ?
C21 C26 O9 Zn2 -173.1(6) . . . . ?
C21 C22 C23 C24 -2.6(11) . . . . ?
C21 C26A O9A Zn2 -169.0(10) . . . . ?
C21 C26A O10A Zn4 125.6(18) . . . . ?
C26 C21 C22 C23 -165.1(7) . . . . ?
O10 C26 O9 Zn2 6.3(14) . . . . ?
C22 C21 C26 O9 -119.6(9) . . . . ?
C22 C21 C26 O10 61.0(13) . . . . ?
C22 C21 C26A O9A 122.7(16) . . . . ?
C22 C21 C26A O10A -56(2) . . . . ?
C22 C23 C24 C25 5.1(10) . . . . ?
C22 C23 C24 C27 -175.5(6) . . . . ?
C23 C24 C25 C20 -4.3(10) . . . . ?
C23 C24 C27 O11 8.5(9) . . . . ?
C23 C24 C27 O12 -172.0(6) . . . . ?
C24 C27 O11 Zn1 146.5(6) . . . 10_654 ?
C24 C27 O12 Zn3 170.5(4) . . . 11 ?
C25 C20 C21 C26 164.6(7) . . . . ?
C25 C20 C21 C22 1.4(10) . . . . ?
C25 C20 C21 C26A -157.4(8) . . . . ?
C25 C24 C27 O11 -172.1(6) . . . . ?
C25 C24 C27 O12 7.4(9) . . . . ?
C27 C24 C25 C20 176.3(6) . . . . ?
N1 C1 C2 C3 -0.7(10) . . . . ?
N1 C1 C2 C6 178.2(5) . . . . ?
N2 C14 C15 C16 0.8(10) . . . . ?
N2 C14 C15 C19 179.8(5) . . . . ?
O1 C6 O2 Zn2 6.7(10) . . . 4_656 ?
O2 C6 O1 Zn4 47.2(12) . . . 4_656 ?
O3 C13 O4 Zn1 -47.0(10) . . . . ?
O4 C13 O3 Zn3 9.8(10) . . . 4_656 ?
O5 C010 C11 C10 162.3(8) . . . . ?
O5 C010 C11 C12 -17.4(10) . . . . ?
O5 C010 O6 Zn4 -55.0(13) . . . . ?
O6 C010 C11 C10 -17.9(11) . . . . ?
O6 C010 C11 C12 162.4(7) . . . . ?
O6 C010 O5 Zn2 1.4(9) . . . . ?
O7 C19 O8 Zn3 6.2(9) . . . . ?
O8 C19 O7 Zn1 57.4(12) . . . 3_566 ?
O11 C27 O12 Zn3 -10.0(9) . . . 11 ?
O12 C27 O11 Zn1 -33.0(12) . . . 10_654 ?
C26A C21 C22 C23 157.8(9) . . . . ?
O9A C26A O10A Zn4 -53(4) . . . . ?
O10A C26A O9A Zn2 10(3) . . . . ?
C28 N3 C30 C31 79(6) . . . . ?
C30 N3 C28 C29 128(5) . . . . ?
C32 N4 C34 C35 76(9) . . . . ?
C33 C32 N4 C34 -124(7) . . . . ?

loop_
_twin_individual_id
_twin_individual_mass_fraction_refined
1 0.54(4)
2 0.46(4)

loop_
_smtbx_masks_void_nr
_smtbx_masks_void_average_x
_smtbx_masks_void_average_y
_smtbx_masks_void_average_z
_smtbx_masks_void_volume
_smtbx_masks_void_count_electrons
_smtbx_masks_void_content
1 0.000 0.000 -0.294 635.6 231.2 '23.2 H2O'
2 -0.037 0.130 0.035 16.5 8.1 '0.8 H2O'
3 0.000 0.500 -0.764 635.6 231.5 '23.2 H2O'
4 -0.037 0.370 0.215 16.5 7.8 '0.8 H2O'
5 0.037 0.630 0.215 16.5 7.9 '0.8 H2O'
6 0.037 0.870 0.035 16.5 7.8 '0.8 H2O'
7 0.250 0.250 -0.638 579.7 52.9 '5.2 H2O'
8 0.130 0.037 -0.035 16.5 7.9 '0.8 H2O'
9 0.130 0.463 0.285 16.5 8.0 '0.8 H2O'
10 0.250 0.750 -0.843 579.7 52.9 '5.2 H2O'
11 0.500 0.000 -0.158 635.6 231.5 '23.2 H2O'
12 0.500 0.500 -0.621 635.6 231.2 '23.2 H2O'
13 0.370 0.037 0.785 16.5 7.9 '0.8 H2O'
14 0.370 0.463 0.465 16.5 7.8 '0.8 H2O'
15 0.463 0.630 0.535 16.5 8.1 '0.8 H2O'
16 0.463 0.870 0.715 16.5 7.8 '0.8 H2O'
17 0.537 0.130 0.715 16.5 7.9 '0.8 H2O'
18 0.537 0.370 0.535 16.5 7.8 '0.8 H2O'
19 0.750 0.750 -0.138 579.7 52.9 '5.2 H2O'
20 0.630 0.537 0.465 16.5 7.9 '0.8 H2O'
21 0.630 0.963 0.785 16.5 8.0 '0.8 H2O'
22 0.750 0.250 -0.655 579.7 52.9 '5.2 H2O'
23 0.870 0.537 0.285 16.5 7.9 '0.8 H2O'
24 0.870 0.963 0.965 16.5 7.8 '0.8 H2O'
